data_7720175
loop_
_publ_author_name
'Huang, Wen-Hui'
'Liang, Qian-Qian'
'Shi, Zi-Chen'
'Yang, Jian-Hui'
'Liu, Bin'

_publ_section_title
;
 A step-by-step structural transformation of the Ru-Ru bonding unit from a
 paddle-wheel to edge-sharing bi-octahedra configuration.
;
_journal_issue 7
_journal_name_full 'Dalton transactions (Cambridge, England : 2003)'
_journal_page_first 3011
_journal_page_last 3018
_journal_paper_doi 10.1039/d5dt02334c
_journal_volume 55
_journal_year 2026
_chemical_formula_moiety 'C28 H26 Cl2 F6 O10 Ru2'
_chemical_formula_sum 'C28 H26 Cl2 F6 O10 Ru2'
_chemical_formula_weight 909.53
_space_group_crystal_system triclinic
_space_group_IT_number 2
_space_group_name_Hall '-P 1'
_space_group_name_H-M_alt 'P -1'
_atom_sites_solution_hydrogens difmap
_atom_sites_solution_primary dual
_audit_creation_method SHELXL-2018/3
_audit_update_record
;
2025-11-09 deposited with the CCDC.	2026-01-14 downloaded from the CCDC.
;
_cell_angle_alpha 75.829(3)
_cell_angle_beta 79.539(3)
_cell_angle_gamma 74.383(3)
_cell_formula_units_Z 1
_cell_length_a 8.2762(5)
_cell_length_b 10.0303(6)
_cell_length_c 10.1906(6)
_cell_measurement_reflns_used 7048
_cell_measurement_temperature 150(2)
_cell_measurement_theta_max 56.901
_cell_measurement_theta_min 3.922
_cell_volume 783.84(8)
_computing_cell_refinement 'Bruker SAINT'
_computing_data_collection 'Bruker APEX2'
_computing_data_reduction 'Bruker SAINT'
_computing_molecular_graphics 'Bruker SHELXTL'
_computing_publication_material 'Bruker SHELXTL'
_computing_structure_refinement 'SHELXL-2018/3 (Sheldrick, 2018)'
_computing_structure_solution 'SHELXT 2018/2 (Sheldrick, 2018)'
_diffrn_ambient_temperature 150(2)
_diffrn_measured_fraction_theta_full 0.999
_diffrn_measured_fraction_theta_max 0.995
_diffrn_measurement_device_type 'Bruker D8 VENTURE'
_diffrn_measurement_method '\f and \w scans'
_diffrn_radiation_type GaK\a
_diffrn_radiation_wavelength 1.34139
_diffrn_reflns_av_R_equivalents 0.0575
_diffrn_reflns_av_unetI/netI 0.0475
_diffrn_reflns_Laue_measured_fraction_full 0.999
_diffrn_reflns_Laue_measured_fraction_max 0.995
_diffrn_reflns_limit_h_max 10
_diffrn_reflns_limit_h_min -10
_diffrn_reflns_limit_k_max 12
_diffrn_reflns_limit_k_min -12
_diffrn_reflns_limit_l_max 12
_diffrn_reflns_limit_l_min -12
_diffrn_reflns_number 15488
_diffrn_reflns_point_group_measured_fraction_full 0.999
_diffrn_reflns_point_group_measured_fraction_max 0.995
_diffrn_reflns_theta_full 53.594
_diffrn_reflns_theta_max 57.078
_diffrn_reflns_theta_min 3.923
_exptl_absorpt_coefficient_mu 6.878
_exptl_absorpt_correction_T_max 0.370
_exptl_absorpt_correction_T_min 0.196
_exptl_absorpt_correction_type multi-scan
_exptl_absorpt_process_details sadabs
_exptl_crystal_colour red-brown
_exptl_crystal_density_diffrn 1.927
_exptl_crystal_description block
_exptl_crystal_F_000 450
_exptl_crystal_size_max 0.240
_exptl_crystal_size_mid 0.150
_exptl_crystal_size_min 0.120
_refine_diff_density_max 1.902
_refine_diff_density_min -1.100
_refine_diff_density_rms 0.131
_refine_ls_extinction_method none
_refine_ls_goodness_of_fit_ref 1.109
_refine_ls_hydrogen_treatment constr
_refine_ls_matrix_type full
_refine_ls_number_parameters 217
_refine_ls_number_reflns 3208
_refine_ls_number_restraints 0
_refine_ls_restrained_S_all 1.109
_refine_ls_R_factor_all 0.0748
_refine_ls_R_factor_gt 0.0544
_refine_ls_shift/su_max 0.000
_refine_ls_shift/su_mean 0.000
_refine_ls_structure_factor_coef Fsqd
_refine_ls_weighting_details 'w=1/[\s^2^(Fo^2^)+(0.0702P)^2^+1.4488P] where P=(Fo^2^+2Fc^2^)/3'
_refine_ls_weighting_scheme calc
_refine_ls_wR_factor_gt 0.1289
_refine_ls_wR_factor_ref 0.1401
_reflns_Friedel_coverage 0.000
_reflns_number_gt 2499
_reflns_number_total 3208
_reflns_threshold_expression 'I > 2\s(I)'
_cod_data_source_file d5dt02334c2.cif
_cod_data_source_block 121_a
_cod_database_code 7720175
_shelx_shelxl_version_number 2018/3
_shelx_space_group_comment
;
The symmetry employed for this shelxl refinement is uniquely defined
by the following loop, which should always be used as a source of
symmetry information in preference to the above space-group names.
They are only intended as comments.
;
_shelx_estimated_absorpt_t_min 0.289
_shelx_estimated_absorpt_t_max 0.492

loop_
_space_group_symop_operation_xyz
'x, y, z'
'-x, -y, -z'

loop_
_atom_site_label
_atom_site_type_symbol
_atom_site_fract_x
_atom_site_fract_y
_atom_site_fract_z
_atom_site_U_iso_or_equiv
_atom_site_adp_type
_atom_site_occupancy
_atom_site_site_symmetry_order
_atom_site_calc_flag
_atom_site_refinement_flags_posn
_atom_site_refinement_flags_adp
_atom_site_refinement_flags_occupancy
_atom_site_disorder_assembly
_atom_site_disorder_group
Ru1 Ru 0.46553(6) 0.88410(4) 0.55045(4) 0.04062(19) Uani 1 1 d . . . . .
O1 O 0.6564(6) 0.9543(4) 0.5786(4) 0.0420(9) Uani 1 1 d . . . . .
O2 O 0.3025(6) 0.9795(4) 0.6988(4) 0.0456(10) Uani 1 1 d . . . . .
O3 O 0.3675(6) 1.1926(4) 0.6061(4) 0.0449(10) Uani 1 1 d . . . . .
O4 O 0.2914(6) 0.7868(4) 0.5274(4) 0.0455(10) Uani 1 1 d . . . . .
O5 O 0.5616(5) 0.7123(4) 0.6880(4) 0.0433(10) Uani 1 1 d . . . . .
C1 C 0.6850(9) 0.9687(6) 0.7096(6) 0.0492(15) Uani 1 1 d . . . . .
H1A H 0.642154 0.900052 0.781040 0.059 Uiso 1 1 d R U . . .
H1B H 0.626595 1.061242 0.724860 0.059 Uiso 1 1 d R U . . .
C2 C 0.8711(9) 0.9488(8) 0.7124(7) 0.0635(19) Uani 1 1 d . . . . .
H2A H 0.889849 0.958528 0.799474 0.095 Uiso 1 1 d R U . . .
H2B H 0.929669 0.856098 0.697604 0.095 Uiso 1 1 d R U . . .
H2C H 0.912719 1.018797 0.641844 0.095 Uiso 1 1 d R U . . .
C3 C 0.2852(8) 1.1113(6) 0.6908(6) 0.0455(14) Uani 1 1 d . . . . .
C4 C 0.1555(9) 1.1760(7) 0.7956(7) 0.0539(16) Uani 1 1 d . . . . .
H4A H 0.075105 1.118675 0.831300 0.065 Uiso 1 1 d R U . . .
H4B H 0.096245 1.268945 0.754551 0.065 Uiso 1 1 d R U . . .
C5 C 0.1463(9) 0.6118(6) 0.5458(6) 0.0474(15) Uani 1 1 d . . . . .
C6 C 0.2922(8) 0.6570(6) 0.5795(5) 0.0413(13) Uani 1 1 d . . . . .
C7 C 0.3983(8) 0.5610(6) 0.6637(6) 0.0481(15) Uani 1 1 d . . . . .
H7A H 0.386582 0.465059 0.686145 0.058 Uiso 1 1 d R U . . .
C8 C 0.5239(8) 0.5906(5) 0.7186(5) 0.0382(13) Uani 1 1 d . . . . .
C9 C 0.6222(8) 0.4839(6) 0.8217(6) 0.0417(13) Uani 1 1 d . . . . .
C10 C 0.6141(9) 0.3410(6) 0.8529(7) 0.0541(16) Uani 1 1 d . . . . .
H10A H 0.552242 0.309259 0.800275 0.065 Uiso 1 1 d R U . . .
C11 C 0.6938(10) 0.2462(7) 0.9575(7) 0.0612(19) Uani 1 1 d . . . . .
H11A H 0.684581 0.149674 0.978606 0.073 Uiso 1 1 d R U . . .
C12 C 0.7856(9) 0.2882(7) 1.0313(7) 0.0546(17) Uani 1 1 d . . . . .
H12A H 0.839032 0.222187 1.105277 0.065 Uiso 1 1 d R U . . .
C13 C 0.8011(9) 0.4276(7) 0.9992(7) 0.0566(17) Uani 1 1 d . . . . .
H13A H 0.869014 0.457355 1.048385 0.068 Uiso 1 1 d R U . . .
C14 C 0.7193(9) 0.5240(6) 0.8959(6) 0.0491(15) Uani 1 1 d . . . . .
H14A H 0.730063 0.620084 0.874772 0.059 Uiso 1 1 d R U . . .
Cl1 Cl 0.2587(3) 1.1859(2) 0.92782(18) 0.0758(6) Uani 1 1 d . . . . .
F1 F 0.0629(8) 0.7050(5) 0.4529(7) 0.119(2) Uani 1 1 d . . . . .
F2 F 0.0344(7) 0.5896(7) 0.6536(5) 0.1022(19) Uani 1 1 d . . . . .
F3 F 0.1923(6) 0.4920(5) 0.5043(6) 0.0846(15) Uani 1 1 d . . . . .

loop_
_atom_site_aniso_label
_atom_site_aniso_U_11
_atom_site_aniso_U_22
_atom_site_aniso_U_33
_atom_site_aniso_U_23
_atom_site_aniso_U_13
_atom_site_aniso_U_12
Ru1 0.0609(4) 0.0255(2) 0.0367(3) 0.00257(16) -0.0131(2) -0.01567(19)
O1 0.065(3) 0.0290(18) 0.0325(18) 0.0043(14) -0.0166(18) -0.0152(18)
O2 0.059(3) 0.037(2) 0.040(2) 0.0006(16) -0.0098(19) -0.0159(19)
O3 0.064(3) 0.0320(19) 0.040(2) -0.0009(16) -0.0128(19) -0.0160(19)
O4 0.059(3) 0.0313(19) 0.050(2) 0.0029(16) -0.015(2) -0.0207(18)
O5 0.063(3) 0.0286(18) 0.040(2) 0.0038(15) -0.0164(19) -0.0168(18)
C1 0.067(5) 0.037(3) 0.045(3) -0.002(2) -0.018(3) -0.014(3)
C2 0.068(5) 0.067(4) 0.057(4) -0.008(3) -0.022(3) -0.012(4)
C3 0.056(4) 0.041(3) 0.043(3) -0.006(2) -0.013(3) -0.014(3)
C4 0.060(4) 0.056(4) 0.051(4) -0.017(3) -0.007(3) -0.015(3)
C5 0.065(4) 0.032(3) 0.049(3) -0.004(2) -0.015(3) -0.015(3)
C6 0.054(4) 0.033(3) 0.038(3) -0.004(2) -0.011(3) -0.011(3)
C7 0.056(4) 0.032(3) 0.059(4) 0.002(3) -0.018(3) -0.018(3)
C8 0.048(4) 0.029(3) 0.035(3) 0.000(2) -0.005(2) -0.010(2)
C9 0.052(4) 0.033(3) 0.037(3) 0.002(2) -0.008(3) -0.011(3)
C10 0.065(5) 0.033(3) 0.063(4) 0.002(3) -0.018(3) -0.014(3)
C11 0.077(5) 0.035(3) 0.066(4) 0.006(3) -0.020(4) -0.012(3)
C12 0.056(4) 0.047(4) 0.048(3) 0.009(3) -0.013(3) -0.005(3)
C13 0.064(5) 0.054(4) 0.051(4) 0.003(3) -0.019(3) -0.017(3)
C14 0.059(4) 0.036(3) 0.050(3) 0.005(2) -0.011(3) -0.015(3)
Cl1 0.0828(14) 0.1017(15) 0.0552(10) -0.0312(10) -0.0141(9) -0.0251(12)
F1 0.146(5) 0.068(3) 0.167(6) 0.038(3) -0.115(5) -0.059(3)
F2 0.082(4) 0.169(6) 0.089(3) -0.056(4) 0.013(3) -0.074(4)
F3 0.070(3) 0.068(3) 0.139(4) -0.054(3) -0.022(3) -0.019(2)

loop_
_atom_type_symbol
_atom_type_description
_atom_type_scat_dispersion_real
_atom_type_scat_dispersion_imag
_atom_type_scat_source
C C 0.0137 0.0067 'International Tables Vol C Tables 4.2.6.8 and 6.1.1.4'
H H 0.0000 0.0000 'International Tables Vol C Tables 4.2.6.8 and 6.1.1.4'
Cl Cl 0.3281 0.5435 'International Tables Vol C Tables 4.2.6.8 and 6.1.1.4'
F F 0.0583 0.0400 'International Tables Vol C Tables 4.2.6.8 and 6.1.1.4'
O O 0.0389 0.0241 'International Tables Vol C Tables 4.2.6.8 and 6.1.1.4'
Ru Ru -0.0760 2.5955 'International Tables Vol C Tables 4.2.6.8 and 6.1.1.4'

loop_
_geom_angle_atom_site_label_1
_geom_angle_atom_site_label_2
_geom_angle_atom_site_label_3
_geom_angle
_geom_angle_site_symmetry_1
_geom_angle_site_symmetry_3
_geom_angle_publ_flag
O1 Ru1 O1 102.84(15) . 2_676 ?
O1 Ru1 O5 83.86(15) . . ?
O1 Ru1 O5 172.77(16) 2_676 . ?
O1 Ru1 O4 172.40(15) . . ?
O1 Ru1 O4 83.92(16) 2_676 . ?
O5 Ru1 O4 89.57(16) . . ?
O1 Ru1 O3 84.34(16) . 2_676 ?
O1 Ru1 O3 92.16(16) 2_676 2_676 ?
O5 Ru1 O3 91.19(16) . 2_676 ?
O4 Ru1 O3 92.01(17) . 2_676 ?
O1 Ru1 O2 92.54(16) . . ?
O1 Ru1 O2 84.24(16) 2_676 . ?
O5 Ru1 O2 92.84(16) . . ?
O4 Ru1 O2 91.59(17) . . ?
O3 Ru1 O2 174.62(14) 2_676 . ?
O1 Ru1 Ru1 51.42(10) . 2_676 ?
O1 Ru1 Ru1 51.42(12) 2_676 2_676 ?
O5 Ru1 Ru1 135.21(12) . 2_676 ?
O4 Ru1 Ru1 135.22(11) . 2_676 ?
O3 Ru1 Ru1 87.20(11) 2_676 2_676 ?
O2 Ru1 Ru1 87.42(11) . 2_676 ?
C1 O1 Ru1 124.0(4) . . ?
C1 O1 Ru1 121.9(3) . 2_676 ?
Ru1 O1 Ru1 77.16(14) . 2_676 ?
C3 O2 Ru1 118.7(4) . . ?
C3 O3 Ru1 119.3(4) . 2_676 ?
C6 O4 Ru1 124.1(4) . . ?
C8 O5 Ru1 127.8(4) . . ?
O1 C1 C2 109.7(5) . . ?
O1 C1 H1A 110.1 . . ?
C2 C1 H1A 110.0 . . ?
O1 C1 H1B 109.6 . . ?
C2 C1 H1B 109.2 . . ?
H1A C1 H1B 108.2 . . ?
C1 C2 H2A 109.5 . . ?
C1 C2 H2B 109.3 . . ?
H2A C2 H2B 109.5 . . ?
C1 C2 H2C 109.6 . . ?
H2A C2 H2C 109.5 . . ?
H2B C2 H2C 109.5 . . ?
O3 C3 O2 127.2(6) . . ?
O3 C3 C4 116.9(5) . . ?
O2 C3 C4 115.9(5) . . ?
C3 C4 Cl1 108.8(5) . . ?
C3 C4 H4A 109.7 . . ?
Cl1 C4 H4A 109.9 . . ?
C3 C4 H4B 110.0 . . ?
Cl1 C4 H4B 110.0 . . ?
H4A C4 H4B 108.5 . . ?
F1 C5 F3 107.0(6) . . ?
F1 C5 F2 106.0(6) . . ?
F3 C5 F2 104.3(5) . . ?
F1 C5 C6 113.6(5) . . ?
F3 C5 C6 113.5(5) . . ?
F2 C5 C6 111.8(5) . . ?
O4 C6 C7 129.0(6) . . ?
O4 C6 C5 112.9(5) . . ?
C7 C6 C5 118.0(5) . . ?
C6 C7 C8 125.1(5) . . ?
C6 C7 H7A 117.4 . . ?
C8 C7 H7A 117.5 . . ?
O5 C8 C7 123.6(5) . . ?
O5 C8 C9 114.5(5) . . ?
C7 C8 C9 121.9(5) . . ?
C14 C9 C10 117.6(5) . . ?
C14 C9 C8 120.5(5) . . ?
C10 C9 C8 121.8(6) . . ?
C11 C10 C9 120.9(6) . . ?
C11 C10 H10A 119.6 . . ?
C9 C10 H10A 119.4 . . ?
C12 C11 C10 120.6(6) . . ?
C12 C11 H11A 119.7 . . ?
C10 C11 H11A 119.7 . . ?
C11 C12 C13 119.7(6) . . ?
C11 C12 H12A 120.3 . . ?
C13 C12 H12A 120.1 . . ?
C14 C13 C12 120.1(7) . . ?
C14 C13 H13A 119.6 . . ?
C12 C13 H13A 120.3 . . ?
C13 C14 C9 121.0(6) . . ?
C13 C14 H14A 119.6 . . ?
C9 C14 H14A 119.3 . . ?

loop_
_geom_bond_atom_site_label_1
_geom_bond_atom_site_label_2
_geom_bond_distance
_geom_bond_site_symmetry_2
_geom_bond_publ_flag
Ru1 O1 1.983(4) . ?
Ru1 O1 1.983(4) 2_676 ?
Ru1 O5 2.013(4) . ?
Ru1 O4 2.019(4) . ?
Ru1 O3 2.067(4) 2_676 ?
Ru1 O2 2.072(4) . ?
Ru1 Ru1 2.4737(8) 2_676 ?
O1 C1 1.445(7) . ?
O2 C3 1.275(7) . ?
O3 C3 1.271(7) . ?
O4 C6 1.279(6) . ?
O5 C8 1.291(6) . ?
C1 C2 1.504(10) . ?
C1 H1A 0.9599 . ?
C1 H1B 0.9600 . ?
C2 H2A 0.9600 . ?
C2 H2B 0.9600 . ?
C2 H2C 0.9599 . ?
C3 C4 1.504(9) . ?
C4 Cl1 1.756(7) . ?
C4 H4A 0.9600 . ?
C4 H4B 0.9600 . ?
C5 F1 1.305(8) . ?
C5 F3 1.308(7) . ?
C5 F2 1.318(8) . ?
C5 C6 1.518(9) . ?
C6 C7 1.360(8) . ?
C7 C8 1.393(9) . ?
C7 H7A 0.9600 . ?
C8 C9 1.483(8) . ?
C9 C14 1.386(9) . ?
C9 C10 1.408(8) . ?
C10 C11 1.377(9) . ?
C10 H10A 0.9600 . ?
C11 C12 1.362(10) . ?
C11 H11A 0.9600 . ?
C12 C13 1.392(9) . ?
C12 H12A 0.9600 . ?
C13 C14 1.382(9) . ?
C13 H13A 0.9599 . ?
C14 H14A 0.9599 . ?
